data_4507906
loop_
_publ_author_name
'Dong, Ming-Ming'
'He, Lu-Lu'
'Fan, Ya-Juan'
'Zang, Shuang-Quan'
'Hou, Hong-Wei'
'Mak, Thomas C. W.'

_publ_section_title
;
 Seven Copper Coordination Polymers Based on 5-Iodo-Isophthalic Acid:
 Halogen-Related Bonding and N-Donor Auxiliary Ligands Modulating Effect
;
_journal_issue 8
_journal_name_full 'Crystal Growth &amp; Design'
_journal_page_first 3353
_journal_paper_doi 10.1021/cg400033s
_journal_volume 13
_journal_year 2013
_chemical_formula_moiety 'C20 H13 Cu I N2 O5'
_chemical_formula_sum 'C20 H13 Cu I N2 O5'
_chemical_formula_weight 551.76
_chemical_name_systematic
;

 ?

;
_space_group_IT_number 14
_symmetry_cell_setting monoclinic
_symmetry_space_group_name_Hall '-P 2ybc'
_symmetry_space_group_name_H-M 'P 1 21/c 1'
_atom_sites_solution_hydrogens geom
_atom_sites_solution_primary direct
_atom_sites_solution_secondary difmap
_audit_creation_method SHELXL-97
_cell_angle_alpha 90.00
_cell_angle_beta 123.00(2)
_cell_angle_gamma 90.00
_cell_formula_units_Z 4
_cell_length_a 9.146(5)
_cell_length_b 17.611(9)
_cell_length_c 13.737(5)
_cell_measurement_reflns_used 7436
_cell_measurement_temperature 296(2)
_cell_measurement_theta_max 28.20
_cell_measurement_theta_min 2.53
_cell_volume 1855.7(16)
_computing_cell_refinement 'Bruker SMART'
_computing_data_collection 'Bruker SMART'
_computing_data_reduction 'Bruker SAINT'
_computing_molecular_graphics 'Bruker SHELXTL'
_computing_publication_material 'Bruker SHELXTL'
_computing_structure_refinement 'SHELXL-97 (Sheldrick, 1997)'
_computing_structure_solution 'SHELXS-97 (Sheldrick, 1990)'
_diffrn_ambient_temperature 296(2)
_diffrn_measured_fraction_theta_full 0.998
_diffrn_measured_fraction_theta_max 0.998
_diffrn_measurement_device_type 'Bruker Smart APEXII CCD area detector'
_diffrn_measurement_method '\w scans'
_diffrn_radiation_monochromator graphite
_diffrn_radiation_source 'fine-focus sealed tube'
_diffrn_radiation_type MoK\a
_diffrn_radiation_wavelength 0.71073
_diffrn_reflns_av_R_equivalents 0.0485
_diffrn_reflns_av_sigmaI/netI 0.0404
_diffrn_reflns_limit_h_max 10
_diffrn_reflns_limit_h_min -10
_diffrn_reflns_limit_k_max 20
_diffrn_reflns_limit_k_min -20
_diffrn_reflns_limit_l_max 16
_diffrn_reflns_limit_l_min -13
_diffrn_reflns_number 9499
_diffrn_reflns_theta_full 25.00
_diffrn_reflns_theta_max 25.00
_diffrn_reflns_theta_min 2.11
_diffrn_standards_number 0
_exptl_absorpt_coefficient_mu 2.878
_exptl_absorpt_correction_T_max 0.6404
_exptl_absorpt_correction_T_min 0.5832
_exptl_absorpt_correction_type multi-scan
_exptl_absorpt_process_details 'SADABS(Bruker, 2009)'
_exptl_crystal_colour blue
_exptl_crystal_density_diffrn 1.975
_exptl_crystal_density_method 'not measured'
_exptl_crystal_description rectangular
_exptl_crystal_F_000 1076
_exptl_crystal_size_max 0.21
_exptl_crystal_size_mid 0.18
_exptl_crystal_size_min 0.17
_refine_diff_density_max 1.408
_refine_diff_density_min -1.366
_refine_diff_density_rms 0.094
_refine_ls_extinction_coef 0.0043(4)
_refine_ls_extinction_expression Fc^*^=kFc[1+0.001xFc^2^\l^3^/sin(2\q)]^-1/4^
_refine_ls_extinction_method SHELXL
_refine_ls_goodness_of_fit_ref 1.049
_refine_ls_hydrogen_treatment constr
_refine_ls_matrix_type full
_refine_ls_number_parameters 263
_refine_ls_number_reflns 3262
_refine_ls_number_restraints 0
_refine_ls_restrained_S_all 1.049
_refine_ls_R_factor_all 0.0372
_refine_ls_R_factor_gt 0.0329
_refine_ls_shift/su_max 0.001
_refine_ls_shift/su_mean 0.000
_refine_ls_structure_factor_coef Fsqd
_refine_ls_weighting_details 'calc w=1/[\s^2^(Fo^2^)+(0.0353P)^2^+2.9919P] where P=(Fo^2^+2Fc^2^)/3'
_refine_ls_weighting_scheme calc
_refine_ls_wR_factor_gt 0.0831
_refine_ls_wR_factor_ref 0.0849
_reflns_number_gt 2914
_reflns_number_total 3262
_reflns_threshold_expression >2sigma(I)
_cod_data_source_file cg400033s_si_002.cif
_cod_data_source_block Compound2
_cod_depositor_comments
;
The following automatic conversions were performed:

'_symmetry_cell_setting' value 'Monoclinic' changed to 'monoclinic'
according to /home/saulius/struct/CIF-dictionaries/cif_core.dic
dictionary named 'cif_core.dic' version 2.4.2 from 2011-04-26.

Automatic conversion script
Id: cif_fix_values 1891 2012-01-12 08:04:46Z andrius 
;
_cod_original_cell_volume 1855.7(15)
_cod_original_sg_symbol_H-M 'P 21/c'
_cod_database_code 4507906

loop_
_symmetry_equiv_pos_as_xyz
'x, y, z'
'-x, y+1/2, -z+1/2'
'-x, -y, -z'
'x, -y-1/2, z-1/2'

loop_
_atom_site_label
_atom_site_type_symbol
_atom_site_fract_x
_atom_site_fract_y
_atom_site_fract_z
_atom_site_U_iso_or_equiv
_atom_site_adp_type
_atom_site_occupancy
_atom_site_symmetry_multiplicity
_atom_site_calc_flag
_atom_site_refinement_flags
I1 I 1.31635(3) 0.062232(15) 0.49856(3) 0.05049(15) Uani 1 1 d .
Cu1 Cu 1.23542(5) 0.37584(2) 0.67781(4) 0.02585(15) Uani 1 1 d .
O1 O 0.5940(3) 0.04151(15) 0.2393(3) 0.0435(7) Uani 1 1 d .
O1W O 1.2917(3) 0.48380(14) 0.7078(3) 0.0423(7) Uani 1 1 d .
H1WA H 1.2265 0.5186 0.6841 0.063 Uiso 1 1 d R
H1WB H 1.3619 0.4949 0.6947 0.063 Uiso 1 1 d R
O2 O 0.4788(3) 0.15268(14) 0.2455(2) 0.0359(6) Uani 1 1 d .
O3 O 0.8625(4) 0.38378(14) 0.3498(3) 0.0417(7) Uani 1 1 d .
O4 O 1.1468(3) 0.36829(14) 0.4859(2) 0.0332(6) Uani 1 1 d .
N1 N 0.9819(4) 0.38926(16) 0.6228(3) 0.0260(6) Uani 1 1 d .
N2 N 1.1833(4) 0.26658(16) 0.6966(3) 0.0254(6) Uani 1 1 d .
C1 C 1.0947(4) 0.13312(19) 0.4278(3) 0.0270(7) Uani 1 1 d .
C2 C 0.9298(5) 0.1003(2) 0.3712(3) 0.0285(8) Uani 1 1 d .
H10 H 0.9170 0.0478 0.3630 0.034 Uiso 1 1 calc R
C3 C 0.7836(4) 0.14735(19) 0.3266(3) 0.0242(7) Uani 1 1 d .
C4 C 0.8049(4) 0.22592(19) 0.3381(3) 0.0235(7) Uani 1 1 d .
H12 H 0.7074 0.2571 0.3069 0.028 Uiso 1 1 calc R
C5 C 0.9705(4) 0.25826(18) 0.3957(3) 0.0225(7) Uani 1 1 d .
C6 C 1.1172(4) 0.21127(19) 0.4413(3) 0.0257(7) Uani 1 1 d .
H14 H 1.2285 0.2322 0.4803 0.031 Uiso 1 1 calc R
C7 C 0.9952(5) 0.34429(19) 0.4116(3) 0.0274(8) Uani 1 1 d .
C8 C 0.6055(4) 0.10979(19) 0.2654(3) 0.0270(7) Uani 1 1 d .
C17 C 1.2881(5) 0.2062(2) 0.7359(3) 0.0326(8) Uani 1 1 d .
H17 H 1.4063 0.2133 0.7666 0.039 Uiso 1 1 calc R
C18 C 1.2280(5) 0.1327(2) 0.7329(4) 0.0364(9) Uani 1 1 d .
H18 H 1.3050 0.0919 0.7611 0.044 Uiso 1 1 calc R
C19 C 1.0534(5) 0.1214(2) 0.6876(4) 0.0369(9) Uani 1 1 d .
H19 H 1.0120 0.0729 0.6861 0.044 Uiso 1 1 calc R
C20 C 0.9373(5) 0.1835(2) 0.6433(3) 0.0282(8) Uani 1 1 d .
C21 C 0.7520(5) 0.1776(2) 0.5910(3) 0.0366(9) Uani 1 1 d .
H21 H 0.7022 0.1303 0.5846 0.044 Uiso 1 1 calc R
C22 C 0.6493(5) 0.2400(2) 0.5511(3) 0.0366(9) Uani 1 1 d .
H22 H 0.5298 0.2346 0.5169 0.044 Uiso 1 1 calc R
C23 C 0.7203(4) 0.3145(2) 0.5603(3) 0.0284(8) Uani 1 1 d .
C24 C 0.6215(5) 0.3824(2) 0.5222(3) 0.0362(9) Uani 1 1 d .
H24 H 0.5018 0.3812 0.4897 0.043 Uiso 1 1 calc R
C25 C 0.7040(5) 0.4500(2) 0.5337(4) 0.0391(9) Uani 1 1 d .
H25 H 0.6398 0.4948 0.5080 0.047 Uiso 1 1 calc R
C26 C 0.8842(5) 0.4521(2) 0.5839(3) 0.0334(8) Uani 1 1 d .
H26 H 0.9376 0.4984 0.5904 0.040 Uiso 1 1 calc R
C27 C 0.9012(4) 0.32172(19) 0.6108(3) 0.0238(7) Uani 1 1 d .
C28 C 1.0100(4) 0.25528(19) 0.6514(3) 0.0240(7) Uani 1 1 d .

loop_
_atom_site_aniso_label
_atom_site_aniso_U_11
_atom_site_aniso_U_22
_atom_site_aniso_U_33
_atom_site_aniso_U_23
_atom_site_aniso_U_13
_atom_site_aniso_U_12
I1 0.02524(17) 0.03147(18) 0.0857(3) 0.00121(13) 0.02437(16) 0.00988(10)
Cu1 0.0171(2) 0.0172(2) 0.0394(3) 0.00296(17) 0.01282(19) 0.00161(15)
O1 0.0276(14) 0.0238(14) 0.075(2) -0.0114(14) 0.0256(14) -0.0043(11)
O1W 0.0298(14) 0.0189(12) 0.076(2) 0.0008(13) 0.0276(14) 0.0030(11)
O2 0.0185(12) 0.0215(12) 0.0576(17) -0.0055(12) 0.0143(12) -0.0003(10)
O3 0.0337(15) 0.0198(13) 0.0578(18) -0.0011(12) 0.0159(14) 0.0067(11)
O4 0.0315(14) 0.0260(13) 0.0395(14) -0.0058(11) 0.0177(12) -0.0080(11)
N1 0.0229(15) 0.0234(14) 0.0343(16) 0.0020(12) 0.0171(13) 0.0024(12)
N2 0.0236(14) 0.0209(14) 0.0306(15) 0.0027(12) 0.0141(12) 0.0016(11)
C1 0.0199(17) 0.0234(17) 0.0378(19) 0.0027(15) 0.0158(15) 0.0058(13)
C2 0.0264(18) 0.0191(16) 0.039(2) -0.0015(15) 0.0171(16) 0.0013(14)
C3 0.0192(16) 0.0233(17) 0.0287(17) -0.0006(14) 0.0121(14) -0.0014(13)
C4 0.0188(16) 0.0225(16) 0.0275(17) 0.0004(14) 0.0114(14) 0.0034(13)
C5 0.0236(16) 0.0203(16) 0.0263(16) -0.0018(13) 0.0154(14) -0.0015(13)
C6 0.0172(16) 0.0264(17) 0.0314(18) -0.0016(14) 0.0120(14) -0.0008(13)
C7 0.0300(19) 0.0205(17) 0.0363(19) -0.0015(15) 0.0211(17) -0.0014(14)
C8 0.0221(17) 0.0231(17) 0.0334(19) -0.0008(14) 0.0135(15) -0.0022(14)
C17 0.0250(18) 0.0280(18) 0.040(2) 0.0064(16) 0.0144(16) 0.0064(15)
C18 0.040(2) 0.0199(17) 0.047(2) 0.0052(16) 0.0222(19) 0.0071(16)
C19 0.044(2) 0.0201(18) 0.048(2) -0.0011(16) 0.025(2) -0.0041(16)
C20 0.0291(19) 0.0245(18) 0.0299(18) -0.0051(14) 0.0154(16) -0.0047(14)
C21 0.033(2) 0.032(2) 0.046(2) -0.0062(17) 0.0221(18) -0.0122(17)
C22 0.0231(18) 0.042(2) 0.045(2) -0.0085(18) 0.0186(17) -0.0084(16)
C23 0.0219(17) 0.0347(19) 0.0307(18) -0.0032(16) 0.0156(15) -0.0023(15)
C24 0.0223(18) 0.044(2) 0.041(2) 0.0010(18) 0.0168(17) 0.0063(16)
C25 0.031(2) 0.033(2) 0.055(2) 0.0082(18) 0.0247(19) 0.0138(16)
C26 0.031(2) 0.0259(18) 0.047(2) 0.0071(16) 0.0233(18) 0.0054(15)
C27 0.0234(17) 0.0225(16) 0.0277(17) 0.0005(14) 0.0153(14) 0.0010(14)
C28 0.0210(16) 0.0241(17) 0.0265(17) -0.0022(14) 0.0126(14) -0.0018(13)

loop_
_atom_type_symbol
_atom_type_description
_atom_type_scat_dispersion_real
_atom_type_scat_dispersion_imag
_atom_type_scat_source
C C 0.0033 0.0016 'International Tables Vol C Tables 4.2.6.8 and 6.1.1.4'
H H 0.0000 0.0000 'International Tables Vol C Tables 4.2.6.8 and 6.1.1.4'
Cu Cu 0.3201 1.2651 'International Tables Vol C Tables 4.2.6.8 and 6.1.1.4'
I I -0.4742 1.8119 'International Tables Vol C Tables 4.2.6.8 and 6.1.1.4'
N N 0.0061 0.0033 'International Tables Vol C Tables 4.2.6.8 and 6.1.1.4'
O O 0.0106 0.0060 'International Tables Vol C Tables 4.2.6.8 and 6.1.1.4'

loop_
_geom_angle_atom_site_label_1
_geom_angle_atom_site_label_2
_geom_angle_atom_site_label_3
_geom_angle
_geom_angle_site_symmetry_1
_geom_angle_site_symmetry_3
O2 Cu1 O1W 92.80(11) 4_666 .
O2 Cu1 N1 169.90(11) 4_666 .
O1W Cu1 N1 94.68(11) . .
O2 Cu1 N2 88.94(11) 4_666 .
O1W Cu1 N2 161.34(13) . .
N1 Cu1 N2 81.81(11) . .
O2 Cu1 O4 97.45(11) 4_666 .
O1W Cu1 O4 100.70(11) . .
N1 Cu1 O4 87.84(11) . .
N2 Cu1 O4 97.49(10) . .
Cu1 O1W H1WA 127.9 . .
Cu1 O1W H1WB 110.5 . .
H1WA O1W H1WB 104.0 . .
C8 O2 Cu1 127.8(2) . 4_465
C7 O4 Cu1 119.4(2) . .
C26 N1 C27 118.3(3) . .
C26 N1 Cu1 128.8(2) . .
C27 N1 Cu1 112.2(2) . .
C17 N2 C28 117.9(3) . .
C17 N2 Cu1 129.8(2) . .
C28 N2 Cu1 112.0(2) . .
C6 C1 C2 121.5(3) . .
C6 C1 I1 119.3(2) . .
C2 C1 I1 119.2(3) . .
C1 C2 C3 119.0(3) . .
C1 C2 H10 120.5 . .
C3 C2 H10 120.5 . .
C4 C3 C2 119.8(3) . .
C4 C3 C8 122.4(3) . .
C2 C3 C8 117.8(3) . .
C5 C4 C3 120.8(3) . .
C5 C4 H12 119.6 . .
C3 C4 H12 119.6 . .
C4 C5 C6 119.5(3) . .
C4 C5 C7 121.1(3) . .
C6 C5 C7 119.4(3) . .
C1 C6 C5 119.3(3) . .
C1 C6 H14 120.3 . .
C5 C6 H14 120.3 . .
O3 C7 O4 126.5(3) . .
O3 C7 C5 116.2(3) . .
O4 C7 C5 117.2(3) . .
O1 C8 O2 125.8(3) . .
O1 C8 C3 118.5(3) . .
O2 C8 C3 115.7(3) . .
N2 C17 C18 122.8(3) . .
N2 C17 H17 118.6 . .
C18 C17 H17 118.6 . .
C19 C18 C17 119.2(3) . .
C19 C18 H18 120.4 . .
C17 C18 H18 120.4 . .
C18 C19 C20 119.9(3) . .
C18 C19 H19 120.0 . .
C20 C19 H19 120.0 . .
C28 C20 C19 116.8(3) . .
C28 C20 C21 118.8(3) . .
C19 C20 C21 124.4(3) . .
C22 C21 C20 120.8(3) . .
C22 C21 H21 119.6 . .
C20 C21 H21 119.6 . .
C21 C22 C23 121.7(3) . .
C21 C22 H22 119.1 . .
C23 C22 H22 119.1 . .
C27 C23 C24 116.6(3) . .
C27 C23 C22 118.5(3) . .
C24 C23 C22 124.9(3) . .
C25 C24 C23 119.3(3) . .
C25 C24 H24 120.3 . .
C23 C24 H24 120.3 . .
C24 C25 C26 120.4(4) . .
C24 C25 H25 119.8 . .
C26 C25 H25 119.8 . .
N1 C26 C25 121.8(4) . .
N1 C26 H26 119.1 . .
C25 C26 H26 119.1 . .
N1 C27 C23 123.5(3) . .
N1 C27 C28 116.7(3) . .
C23 C27 C28 119.8(3) . .
N2 C28 C20 123.3(3) . .
N2 C28 C27 116.4(3) . .
C20 C28 C27 120.3(3) . .

loop_
_geom_bond_atom_site_label_1
_geom_bond_atom_site_label_2
_geom_bond_distance
_geom_bond_site_symmetry_2
I1 C1 2.114(3) .
Cu1 O2 1.954(3) 4_666
Cu1 O1W 1.954(3) .
Cu1 N1 2.024(3) .
Cu1 N2 2.032(3) .
Cu1 O4 2.302(3) .
O1 C8 1.243(4) .
O1W H1WA 0.7902 .
O1W H1WB 0.7799 .
O2 C8 1.281(4) .
O2 Cu1 1.954(3) 4_465
O3 C7 1.247(4) .
O4 C7 1.265(4) .
N1 C26 1.337(5) .
N1 C27 1.362(4) .
N2 C17 1.333(5) .
N2 C28 1.365(4) .
C1 C6 1.389(5) .
C1 C2 1.391(5) .
C2 C3 1.399(5) .
C2 H10 0.9300 .
C3 C4 1.394(5) .
C3 C8 1.519(5) .
C4 C5 1.393(5) .
C4 H12 0.9300 .
C5 C6 1.400(5) .
C5 C7 1.530(4) .
C6 H14 0.9300 .
C17 C18 1.398(5) .
C17 H17 0.9300 .
C18 C19 1.376(6) .
C18 H18 0.9300 .
C19 C20 1.410(5) .
C19 H19 0.9300 .
C20 C28 1.405(5) .
C20 C21 1.440(5) .
C21 C22 1.352(6) .
C21 H21 0.9300 .
C22 C23 1.439(5) .
C22 H22 0.9300 .
C23 C27 1.409(5) .
C23 C24 1.416(5) .
C24 C25 1.372(6) .
C24 H24 0.9300 .
C25 C26 1.398(6) .
C25 H25 0.9300 .
C26 H26 0.9300 .
C27 C28 1.437(5) .

loop_
_geom_hbond_atom_site_label_D
_geom_hbond_atom_site_label_H
_geom_hbond_atom_site_label_A
_geom_hbond_distance_DH
_geom_hbond_distance_HA
_geom_hbond_distance_DA
_geom_hbond_angle_DHA
_geom_hbond_site_symmetry_A
O1W H1WA O3 0.79 1.85 2.615(4) 162.4 3_766
O1W H1WB O1 0.78 1.97 2.594(4) 136.9 4_666

loop_
_geom_torsion_atom_site_label_1
_geom_torsion_atom_site_label_2
_geom_torsion_atom_site_label_3
_geom_torsion_atom_site_label_4
_geom_torsion
_geom_torsion_site_symmetry_1
O2 Cu1 O4 C7 143.9(3) 4_666
O1W Cu1 O4 C7 -121.8(3) .
N1 Cu1 O4 C7 -27.4(3) .
N2 Cu1 O4 C7 54.0(3) .
O2 Cu1 N1 C26 157.7(6) 4_666
O1W Cu1 N1 C26 20.0(3) .
N2 Cu1 N1 C26 -178.4(3) .
O4 Cu1 N1 C26 -80.5(3) .
O2 Cu1 N1 C27 -32.1(8) 4_666
O1W Cu1 N1 C27 -169.7(2) .
N2 Cu1 N1 C27 -8.2(2) .
O4 Cu1 N1 C27 89.7(2) .
O2 Cu1 N2 C17 -2.8(3) 4_666
O1W Cu1 N2 C17 -98.4(5) .
N1 Cu1 N2 C17 -178.7(3) .
O4 Cu1 N2 C17 94.6(3) .
O2 Cu1 N2 C28 -176.3(2) 4_666
O1W Cu1 N2 C28 88.0(4) .
N1 Cu1 N2 C28 7.7(2) .
O4 Cu1 N2 C28 -79.0(2) .
C6 C1 C2 C3 0.2(6) .
I1 C1 C2 C3 178.7(3) .
C1 C2 C3 C4 0.9(5) .
C1 C2 C3 C8 -179.9(3) .
C2 C3 C4 C5 -1.4(5) .
C8 C3 C4 C5 179.4(3) .
C3 C4 C5 C6 0.8(5) .
C3 C4 C5 C7 -178.3(3) .
C2 C1 C6 C5 -0.8(5) .
I1 C1 C6 C5 -179.3(2) .
C4 C5 C6 C1 0.3(5) .
C7 C5 C6 C1 179.4(3) .
Cu1 O4 C7 O3 95.0(4) .
Cu1 O4 C7 C5 -84.7(3) .
C4 C5 C7 O3 -15.3(5) .
C6 C5 C7 O3 165.6(3) .
C4 C5 C7 O4 164.5(3) .
C6 C5 C7 O4 -14.6(5) .
Cu1 O2 C8 O1 3.9(6) 4_465
Cu1 O2 C8 C3 -176.1(2) 4_465
C4 C3 C8 O1 166.6(4) .
C2 C3 C8 O1 -12.7(5) .
C4 C3 C8 O2 -13.4(5) .
C2 C3 C8 O2 167.3(3) .
C28 N2 C17 C18 -0.2(6) .
Cu1 N2 C17 C18 -173.5(3) .
N2 C17 C18 C19 0.0(6) .
C17 C18 C19 C20 1.0(6) .
C18 C19 C20 C28 -1.7(6) .
C18 C19 C20 C21 178.1(4) .
C28 C20 C21 C22 -0.6(6) .
C19 C20 C21 C22 179.6(4) .
C20 C21 C22 C23 -0.7(6) .
C21 C22 C23 C27 0.9(6) .
C21 C22 C23 C24 -179.0(4) .
C27 C23 C24 C25 1.4(6) .
C22 C23 C24 C25 -178.7(4) .
C23 C24 C25 C26 -0.8(6) .
C27 N1 C26 C25 1.1(6) .
Cu1 N1 C26 C25 170.9(3) .
C24 C25 C26 N1 -0.5(6) .
C26 N1 C27 C23 -0.5(5) .
Cu1 N1 C27 C23 -171.8(3) .
C26 N1 C27 C28 178.7(3) .
Cu1 N1 C27 C28 7.3(4) .
C24 C23 C27 N1 -0.8(5) .
C22 C23 C27 N1 179.3(3) .
C24 C23 C27 C28 -179.9(3) .
C22 C23 C27 C28 0.2(5) .
C17 N2 C28 C20 -0.6(5) .
Cu1 N2 C28 C20 173.8(3) .
C17 N2 C28 C27 179.5(3) .
Cu1 N2 C28 C27 -6.1(4) .
C19 C20 C28 N2 1.6(5) .
C21 C20 C28 N2 -178.2(3) .
C19 C20 C28 C27 -178.5(3) .
C21 C20 C28 C27 1.7(5) .
N1 C27 C28 N2 -0.8(5) .
C23 C27 C28 N2 178.4(3) .
N1 C27 C28 C20 179.3(3) .
C23 C27 C28 C20 -1.5(5) .
